data_2235461
loop_
_publ_author_name
'El-Azab, Adel S.'
'Abdel-Aziz, Alaa A.-M.'
'Alanazi, Amer M.'
'Ng, Seik Weng'
'Tiekink, Edward R. T.'

_publ_section_title
;
 2-Methyl-3-(2-methylphenyl)-4-oxo-3,4-dihydroquinazolin-8-yl
 4-chlorobenzoate
;
_journal_coeditor_code HB6831
_journal_issue 7
_journal_name_full 'Acta Crystallographica Section E'
_journal_page_first o2052
_journal_page_last o2053
_journal_paper_doi 10.1107/S1600536812025147
_journal_volume 68
_journal_year 2012
_chemical_formula_iupac 'C23 H17 Cl N2 O3'
_chemical_formula_moiety 'C23 H17 Cl N2 O3'
_chemical_formula_sum 'C23 H17 Cl N2 O3'
_chemical_formula_weight 404.84
_chemical_name_systematic
;
2-Methyl-3-(2-methylphenyl)-4-oxo-3,4-dihydroquinazolin-8-yl 4-chlorobenzoate
;
_space_group_IT_number 14
_symmetry_cell_setting monoclinic
_symmetry_space_group_name_Hall '-P 2ybc'
_symmetry_space_group_name_H-M 'P 1 21/c 1'
_atom_sites_solution_hydrogens geom
_atom_sites_solution_primary direct
_atom_sites_solution_secondary difmap
_audit_creation_method SHELXL-97
_cell_angle_alpha 90.00
_cell_angle_beta 98.006(3)
_cell_angle_gamma 90.00
_cell_formula_units_Z 4
_cell_length_a 18.6703(5)
_cell_length_b 7.6203(2)
_cell_length_c 13.3756(3)
_cell_measurement_reflns_used 3710
_cell_measurement_temperature 100(2)
_cell_measurement_theta_max 76.20
_cell_measurement_theta_min 3.33
_cell_volume 1884.44(8)
_computing_cell_refinement 'CrysAlis PRO (Agilent, 2012)'
_computing_data_collection 'CrysAlis PRO (Agilent, 2012)'
_computing_data_reduction 'CrysAlis PRO (Agilent, 2012)'
_computing_molecular_graphics
;
ORTEP-3 (Farrugia, 1997) and DIAMOND (Brandenburg, 2006)
;
_computing_publication_material 'publCIF (Westrip, 2010)'
_computing_structure_refinement 'SHELXL97 (Sheldrick, 2008)'
_computing_structure_solution 'SHELXS97 (Sheldrick, 2008)'
_diffrn_ambient_temperature 100(2)
_diffrn_detector_area_resol_mean 10.4041
_diffrn_measured_fraction_theta_full 0.978
_diffrn_measured_fraction_theta_max 0.978
_diffrn_measurement_device_type 'Agilent SuperNova Dual diffractometer with Atlas detector'
_diffrn_measurement_method '\w scan'
_diffrn_radiation_monochromator Mirror
_diffrn_radiation_source 'SuperNova (Cu) X-ray Source'
_diffrn_radiation_type CuK\a
_diffrn_radiation_wavelength 1.54184
_diffrn_reflns_av_R_equivalents 0.0195
_diffrn_reflns_av_sigmaI/netI 0.0230
_diffrn_reflns_limit_h_max 23
_diffrn_reflns_limit_h_min -22
_diffrn_reflns_limit_k_max 6
_diffrn_reflns_limit_k_min -9
_diffrn_reflns_limit_l_max 16
_diffrn_reflns_limit_l_min -14
_diffrn_reflns_number 7495
_diffrn_reflns_theta_full 76.40
_diffrn_reflns_theta_max 76.40
_diffrn_reflns_theta_min 4.78
_diffrn_standards_decay_% 0
_diffrn_standards_interval_count 0
_diffrn_standards_interval_time 0
_diffrn_standards_number 0
_exptl_absorpt_coefficient_mu 2.033
_exptl_absorpt_correction_T_max 0.7502
_exptl_absorpt_correction_T_min 0.6305
_exptl_absorpt_correction_type multi-scan
_exptl_absorpt_process_details '(CrysAlis PRO; Agilent, 2012)'
_exptl_crystal_colour colourless
_exptl_crystal_density_diffrn 1.427
_exptl_crystal_density_method 'not measured'
_exptl_crystal_description prism
_exptl_crystal_F_000 840
_exptl_crystal_size_max 0.25
_exptl_crystal_size_mid 0.15
_exptl_crystal_size_min 0.15
_refine_diff_density_max 0.384
_refine_diff_density_min -0.415
_refine_ls_extinction_method none
_refine_ls_goodness_of_fit_ref 1.038
_refine_ls_hydrogen_treatment constr
_refine_ls_matrix_type full
_refine_ls_number_parameters 287
_refine_ls_number_reflns 3883
_refine_ls_number_restraints 16
_refine_ls_restrained_S_all 1.037
_refine_ls_R_factor_all 0.0437
_refine_ls_R_factor_gt 0.0399
_refine_ls_shift/su_max 0.001
_refine_ls_shift/su_mean 0.000
_refine_ls_structure_factor_coef Fsqd
_refine_ls_weighting_details 'calc w=1/[\s^2^(Fo^2^)+(0.0584P)^2^+0.9858P] where P=(Fo^2^+2Fc^2^)/3'
_refine_ls_weighting_scheme calc
_refine_ls_wR_factor_gt 0.1045
_refine_ls_wR_factor_ref 0.1077
_reflns_number_gt 3529
_reflns_number_total 3883
_reflns_threshold_expression I>2\s(I)
_cod_data_source_file hb6831.cif
_cod_data_source_block I
_cod_original_sg_symbol_H-M 'P 21/c'
_cod_database_code 2235461
_cod_database_fobs_code 2235461

loop_
_symmetry_equiv_pos_as_xyz
'x, y, z'
'-x, y+1/2, -z+1/2'
'-x, -y, -z'
'x, -y-1/2, z-1/2'

loop_
_atom_site_type_symbol
_atom_site_label
_atom_site_fract_x
_atom_site_fract_y
_atom_site_fract_z
_atom_site_U_iso_or_equiv
_atom_site_adp_type
_atom_site_calc_flag
_atom_site_refinement_flags
_atom_site_occupancy
_atom_site_symmetry_multiplicity
_atom_site_disorder_assembly
_atom_site_disorder_group
Cl Cl1 0.62417(2) 0.78020(5) 0.29279(3) 0.02700(13) Uani d . 1 1 A .
O O1 0.10707(7) 0.32870(18) 0.65344(9) 0.0316(3) Uani d . 1 1 . .
O O2 0.31981(6) 0.91961(15) 0.49641(9) 0.0248(3) Uani d . 1 1 A .
O O3 0.37759(6) 0.72310(14) 0.60522(8) 0.0183(2) Uani d . 1 1 A .
N N1 0.17437(8) 0.3089(2) 0.52309(10) 0.0243(3) Uani d D 1 1 . .
N N2 0.27604(7) 0.49071(17) 0.51250(9) 0.0174(3) Uani d . 1 1 . .
C C1 0.13094(9) 0.1590(2) 0.48158(13) 0.0196(4) Uani d PD 0.871(3) 1 A 1
C C2 0.15124(10) -0.0104(2) 0.51140(14) 0.0216(4) Uani d PD 0.871(3) 1 A 1
H H2 0.1935 -0.0302 0.5585 0.026 Uiso calc PR 0.871(3) 1 A 1
C C3 0.10906(10) -0.1505(3) 0.47157(14) 0.0251(4) Uani d PD 0.871(3) 1 A 1
H H3 0.1227 -0.2673 0.4905 0.030 Uiso calc PR 0.871(3) 1 A 1
C C4 0.04682(11) -0.1196(3) 0.40390(15) 0.0262(4) Uani d PD 0.871(3) 1 A 1
H H4 0.0176 -0.2151 0.3769 0.031 Uiso calc PR 0.871(3) 1 A 1
C C5 0.02748(11) 0.0501(3) 0.37602(15) 0.0260(5) Uani d PD 0.871(3) 1 A 1
H H5 -0.0150 0.0694 0.3293 0.031 Uiso calc PR 0.871(3) 1 A 1
C C6 0.06855(10) 0.1944(2) 0.41446(13) 0.0223(4) Uani d PD 0.871(3) 1 A 1
C C7 0.04656(12) 0.3783(3) 0.38574(17) 0.0308(5) Uani d PD 0.871(3) 1 A 1
H H7A 0.0437 0.4472 0.4469 0.046 Uiso calc PR 0.871(3) 1 A 1
H H7B -0.0008 0.3772 0.3437 0.046 Uiso calc PR 0.871(3) 1 A 1
H H7C 0.0824 0.4308 0.3478 0.046 Uiso calc PR 0.871(3) 1 A 1
C C1' 0.1078(5) 0.2358(13) 0.4647(8) 0.0196(4) Uani d PD 0.129 1 A 2
C C2' 0.0550(6) 0.3062(16) 0.3940(9) 0.0216(4) Uani d PD 0.129 1 A 2
H H2' 0.0562 0.4281 0.3793 0.026 Uiso calc PR 0.129(3) 1 A 2
C C3' 0.0004(6) 0.2041(13) 0.3439(9) 0.0251(4) Uani d PD 0.129 1 A 2
H H3' -0.0368 0.2548 0.2970 0.030 Uiso calc PR 0.129(3) 1 A 2
C C4' 0.0012(7) 0.0255(14) 0.3637(10) 0.0262(4) Uani d PD 0.129 1 A 2
H H4' -0.0356 -0.0477 0.3297 0.031 Uiso calc PR 0.129(3) 1 A 2
C C5' 0.0552(6) -0.0469(15) 0.4329(9) 0.0260(5) Uani d PD 0.129 1 A 2
H H5' 0.0561 -0.1702 0.4434 0.031 Uiso calc PR 0.129(3) 1 A 2
C C6' 0.1086(6) 0.0571(13) 0.4875(8) 0.0223(4) Uani d PD 0.129 1 A 2
C C7' 0.1625(7) -0.0153(18) 0.5711(10) 0.0308(5) Uani d PD 0.129 1 A 2
H H7'1 0.2114 -0.0037 0.5529 0.046 Uiso calc PR 0.129(3) 1 A 2
H H7'2 0.1520 -0.1394 0.5815 0.046 Uiso calc PR 0.129(3) 1 A 2
H H7'3 0.1594 0.0501 0.6335 0.046 Uiso calc PR 0.129(3) 1 A 2
C C8 0.24217(9) 0.2826(2) 0.37860(12) 0.0235(3) Uani d . 1 1 . .
H H8A 0.2804 0.3440 0.3492 0.035 Uiso calc R 1 1 A .
H H8B 0.1969 0.2879 0.3317 0.035 Uiso calc R 1 1 . .
H H8C 0.2561 0.1597 0.3911 0.035 Uiso calc R 1 1 . .
C C9 0.23159(8) 0.3684(2) 0.47614(11) 0.0194(3) Uani d . 1 1 A .
C C10 0.15779(9) 0.3829(2) 0.61339(11) 0.0227(3) Uani d . 1 1 A .
C C11 0.20631(8) 0.5246(2) 0.65359(11) 0.0180(3) Uani d . 1 1 . .
C C12 0.19532(8) 0.6111(2) 0.74303(11) 0.0200(3) Uani d . 1 1 A .
H H12 0.1550 0.5818 0.7759 0.024 Uiso calc R 1 1 . .
C C13 0.24322(9) 0.7383(2) 0.78277(11) 0.0213(3) Uani d . 1 1 . .
H H13 0.2356 0.7983 0.8426 0.026 Uiso calc R 1 1 A .
C C14 0.30343(9) 0.77953(19) 0.73509(11) 0.0199(3) Uani d . 1 1 A .
H H14 0.3370 0.8659 0.7633 0.024 Uiso calc R 1 1 . .
C C15 0.31367(8) 0.6948(2) 0.64760(11) 0.0179(3) Uani d . 1 1 . .
C C16 0.26491(8) 0.5679(2) 0.60282(10) 0.0171(3) Uani d . 1 1 A .
C C17 0.37191(8) 0.83016(19) 0.52257(11) 0.0173(3) Uani d . 1 1 . .
C C18 0.43716(8) 0.81991(19) 0.47050(11) 0.0175(3) Uani d . 1 1 A .
C C19 0.43557(9) 0.9123(2) 0.38000(11) 0.0205(3) Uani d . 1 1 . .
H H19 0.3948 0.9827 0.3558 0.025 Uiso calc R 1 1 A .
C C20 0.49338(9) 0.9014(2) 0.32531(11) 0.0220(3) Uani d . 1 1 A .
H H20 0.4925 0.9635 0.2635 0.026 Uiso calc R 1 1 . .
C C21 0.55220(9) 0.7988(2) 0.36223(12) 0.0208(3) Uani d . 1 1 . .
C C22 0.55602(9) 0.7088(2) 0.45344(12) 0.0212(3) Uani d . 1 1 A .
H H22 0.5975 0.6413 0.4783 0.025 Uiso calc R 1 1 . .
C C23 0.49768(9) 0.7204(2) 0.50707(12) 0.0196(3) Uani d . 1 1 . .
H H23 0.4991 0.6598 0.5694 0.024 Uiso calc R 1 1 A .

loop_
_atom_site_aniso_label
_atom_site_aniso_U_11
_atom_site_aniso_U_22
_atom_site_aniso_U_33
_atom_site_aniso_U_12
_atom_site_aniso_U_13
_atom_site_aniso_U_23
Cl1 0.0307(2) 0.0241(2) 0.0300(2) -0.00170(15) 0.01781(16) -0.00279(15)
O1 0.0292(6) 0.0445(7) 0.0237(6) -0.0170(6) 0.0128(5) -0.0074(5)
O2 0.0219(6) 0.0272(6) 0.0262(6) 0.0043(5) 0.0061(4) 0.0070(5)
O3 0.0159(5) 0.0213(5) 0.0180(5) -0.0016(4) 0.0036(4) 0.0032(4)
N1 0.0256(7) 0.0319(7) 0.0167(6) -0.0115(6) 0.0072(5) -0.0051(5)
N2 0.0189(6) 0.0188(6) 0.0152(6) -0.0011(5) 0.0049(5) 0.0009(5)
C1 0.0204(9) 0.0219(10) 0.0172(8) -0.0032(7) 0.0052(7) -0.0029(7)
C2 0.0199(9) 0.0256(9) 0.0199(9) -0.0003(7) 0.0042(7) -0.0007(7)
C3 0.0270(10) 0.0236(9) 0.0263(9) -0.0034(7) 0.0091(7) -0.0006(7)
C4 0.0250(10) 0.0303(10) 0.0245(9) -0.0094(8) 0.0079(7) -0.0086(8)
C5 0.0188(9) 0.0388(11) 0.0209(9) -0.0035(8) 0.0043(7) -0.0079(8)
C6 0.0231(9) 0.0255(10) 0.0192(8) 0.0026(7) 0.0065(7) -0.0012(7)
C7 0.0290(11) 0.0287(11) 0.0329(10) 0.0062(8) -0.0020(8) 0.0016(9)
C1' 0.0204(9) 0.0219(10) 0.0172(8) -0.0032(7) 0.0052(7) -0.0029(7)
C2' 0.0199(9) 0.0256(9) 0.0199(9) -0.0003(7) 0.0042(7) -0.0007(7)
C3' 0.0270(10) 0.0236(9) 0.0263(9) -0.0034(7) 0.0091(7) -0.0006(7)
C4' 0.0250(10) 0.0303(10) 0.0245(9) -0.0094(8) 0.0079(7) -0.0086(8)
C5' 0.0188(9) 0.0388(11) 0.0209(9) -0.0035(8) 0.0043(7) -0.0079(8)
C6' 0.0231(9) 0.0255(10) 0.0192(8) 0.0026(7) 0.0065(7) -0.0012(7)
C7' 0.0290(11) 0.0287(11) 0.0329(10) 0.0062(8) -0.0020(8) 0.0016(9)
C8 0.0294(8) 0.0258(8) 0.0170(7) -0.0046(6) 0.0091(6) -0.0032(6)
C9 0.0207(7) 0.0236(7) 0.0148(6) -0.0020(6) 0.0054(5) 0.0016(6)
C10 0.0224(8) 0.0315(8) 0.0151(7) -0.0054(7) 0.0055(6) -0.0017(6)
C11 0.0182(7) 0.0210(7) 0.0147(6) -0.0003(6) 0.0027(5) 0.0014(6)
C12 0.0214(7) 0.0234(7) 0.0161(7) 0.0010(6) 0.0063(5) 0.0023(6)
C13 0.0276(8) 0.0208(7) 0.0160(7) 0.0023(6) 0.0053(6) -0.0010(6)
C14 0.0230(7) 0.0174(7) 0.0187(7) -0.0009(6) 0.0005(6) 0.0003(6)
C15 0.0167(7) 0.0193(7) 0.0177(7) 0.0000(6) 0.0031(5) 0.0036(6)
C16 0.0185(7) 0.0186(7) 0.0144(6) 0.0018(6) 0.0027(5) 0.0026(5)
C17 0.0189(7) 0.0160(6) 0.0169(6) -0.0033(6) 0.0017(5) -0.0011(5)
C18 0.0196(7) 0.0160(6) 0.0175(7) -0.0038(6) 0.0039(5) -0.0021(5)
C19 0.0220(8) 0.0206(7) 0.0188(7) -0.0010(6) 0.0019(6) 0.0008(6)
C20 0.0288(8) 0.0203(7) 0.0174(7) -0.0042(6) 0.0054(6) 0.0003(6)
C21 0.0235(8) 0.0188(7) 0.0221(7) -0.0052(6) 0.0100(6) -0.0052(6)
C22 0.0217(8) 0.0175(7) 0.0252(7) 0.0005(6) 0.0060(6) -0.0001(6)
C23 0.0219(7) 0.0180(7) 0.0193(7) -0.0014(6) 0.0045(6) 0.0003(6)

loop_
_atom_type_symbol
_atom_type_description
_atom_type_scat_dispersion_real
_atom_type_scat_dispersion_imag
_atom_type_scat_source
C C 0.0181 0.0091 'International Tables Vol C Tables 4.2.6.8 and 6.1.1.4'
H H 0.0000 0.0000 'International Tables Vol C Tables 4.2.6.8 and 6.1.1.4'
N N 0.0311 0.0180 'International Tables Vol C Tables 4.2.6.8 and 6.1.1.4'
O O 0.0492 0.0322 'International Tables Vol C Tables 4.2.6.8 and 6.1.1.4'
Cl Cl 0.3639 0.7018 'International Tables Vol C Tables 4.2.6.8 and 6.1.1.4'

loop_
_geom_angle_atom_site_label_1
_geom_angle_atom_site_label_2
_geom_angle_atom_site_label_3
_geom_angle
C17 O3 C15 116.28(11)
C9 N1 C10 122.22(13)
C9 N1 C1 120.22(13)
C10 N1 C1 117.50(13)
C9 N1 C1' 121.7(5)
C10 N1 C1' 109.6(5)
C9 N2 C16 117.81(13)
C2 C1 C6 122.32(17)
C2 C1 N1 120.13(15)
C6 C1 N1 117.53(16)
C3 C2 C1 119.17(17)
C3 C2 H2 120.4
C1 C2 H2 120.4
C2 C3 C4 119.85(18)
C2 C3 H3 120.1
C4 C3 H3 120.1
C5 C4 C3 119.89(18)
C5 C4 H4 120.1
C3 C4 H4 120.1
C4 C5 C6 121.91(18)
C4 C5 H5 119.0
C6 C5 H5 119.0
C5 C6 C1 116.85(17)
C5 C6 C7 121.74(18)
C1 C6 C7 121.42(18)
C2' C1' C6' 121.0(8)
C2' C1' N1 133.1(8)
C6' C1' N1 105.6(7)
C1' C2' C3' 121.6(9)
C1' C2' H2' 119.2
C3' C2' H2' 119.2
C2' C3' C4' 118.2(9)
C2' C3' H3' 120.9
C4' C3' H3' 120.9
C5' C4' C3' 120.4(9)
C5' C4' H4' 119.8
C3' C4' H4' 119.8
C4' C5' C6' 121.6(9)
C4' C5' H5' 119.2
C6' C5' H5' 119.2
C5' C6' C1' 117.0(8)
C5' C6' C7' 122.4(9)
C1' C6' C7' 120.4(8)
C6' C7' H7'1 109.5
C6' C7' H7'2 109.5
H7'1 C7' H7'2 109.5
C6' C7' H7'3 109.5
H7'1 C7' H7'3 109.5
H7'2 C7' H7'3 109.5
C9 C8 H8A 109.5
C9 C8 H8B 109.5
H8A C8 H8B 109.5
C9 C8 H8C 109.5
H8A C8 H8C 109.5
H8B C8 H8C 109.5
N2 C9 N1 123.88(14)
N2 C9 C8 119.06(14)
N1 C9 C8 117.06(14)
O1 C10 N1 121.19(15)
O1 C10 C11 124.45(14)
N1 C10 C11 114.36(13)
C16 C11 C12 121.14(14)
C16 C11 C10 118.66(13)
C12 C11 C10 120.17(14)
C13 C12 C11 119.70(14)
C13 C12 H12 120.2
C11 C12 H12 120.2
C12 C13 C14 120.11(14)
C12 C13 H13 119.9
C14 C13 H13 119.9
C15 C14 C13 119.82(14)
C15 C14 H14 120.1
C13 C14 H14 120.1
C14 C15 C16 121.91(14)
C14 C15 O3 119.85(13)
C16 C15 O3 118.01(13)
N2 C16 C15 119.83(13)
N2 C16 C11 122.91(14)
C15 C16 C11 117.25(13)
O2 C17 O3 122.95(14)
O2 C17 C18 125.26(14)
O3 C17 C18 111.79(12)
C23 C18 C19 119.83(14)
C23 C18 C17 122.81(13)
C19 C18 C17 117.34(14)
C20 C19 C18 120.15(14)
C20 C19 H19 119.9
C18 C19 H19 119.9
C21 C20 C19 118.87(14)
C21 C20 H20 120.6
C19 C20 H20 120.6
C20 C21 C22 122.20(15)
C20 C21 Cl1 119.27(12)
C22 C21 Cl1 118.53(13)
C23 C22 C21 118.25(15)
C23 C22 H22 120.9
C21 C22 H22 120.9
C22 C23 C18 120.67(14)
C22 C23 H23 119.7
C18 C23 H23 119.7

loop_
_geom_bond_atom_site_label_1
_geom_bond_atom_site_label_2
_geom_bond_distance
Cl1 C21 1.7424(16)
O1 C10 1.223(2)
O2 C17 1.1993(19)
O3 C17 1.3661(18)
O3 C15 1.4075(18)
N1 C9 1.389(2)
N1 C10 1.406(2)
N1 C1 1.465(2)
N1 C1' 1.481(7)
N2 C9 1.297(2)
N2 C16 1.3852(19)
C1 C2 1.388(3)
C1 C6 1.394(2)
C2 C3 1.388(3)
C2 H2 0.9500
C3 C4 1.390(3)
C3 H3 0.9500
C4 C5 1.380(3)
C4 H4 0.9500
C5 C6 1.397(3)
C5 H5 0.9500
C6 C7 1.495(3)
C7 H7A 0.9800
C7 H7B 0.9800
C7 H7C 0.9800
C1' C2' 1.376(9)
C1' C6' 1.395(8)
C2' C3' 1.380(9)
C2' H2' 0.9500
C3' C4' 1.386(9)
C3' H3' 0.9500
C4' C5' 1.385(9)
C4' H4' 0.9500
C5' C6' 1.397(9)
C5' H5' 0.9500
C6' C7' 1.502(9)
C7' H7'1 0.9800
C7' H7'2 0.9800
C7' H7'3 0.9800
C8 C9 1.497(2)
C8 H8A 0.9800
C8 H8B 0.9800
C8 H8C 0.9800
C10 C11 1.463(2)
C11 C16 1.405(2)
C11 C12 1.406(2)
C12 C13 1.374(2)
C12 H12 0.9500
C13 C14 1.403(2)
C13 H13 0.9500
C14 C15 1.373(2)
C14 H14 0.9500
C15 C16 1.404(2)
C17 C18 1.487(2)
C18 C23 1.392(2)
C18 C19 1.397(2)
C19 C20 1.388(2)
C19 H19 0.9500
C20 C21 1.382(2)
C20 H20 0.9500
C21 C22 1.393(2)
C22 C23 1.388(2)
C22 H22 0.9500
C23 H23 0.9500

loop_
_geom_hbond_atom_site_label_D
_geom_hbond_atom_site_label_H
_geom_hbond_atom_site_label_A
_geom_hbond_site_symmetry_A
_geom_hbond_distance_DH
_geom_hbond_distance_HA
_geom_hbond_distance_DA
_geom_hbond_angle_DHA
C8 H8A Cl1 2_645 0.98 2.82 3.6162(17) 139
C8 H8C O2 1_545 0.98 2.51 3.4058(19) 153
C22 H22 N2 3_666 0.95 2.55 3.457(2) 159
C3 H3 Cg1 1_545 0.95 2.94 3.834(2) 158
C12 H12 Cg2 4_555 0.95 2.81 3.6865(17) 154

loop_
_geom_torsion_atom_site_label_1
_geom_torsion_atom_site_label_2
_geom_torsion_atom_site_label_3
_geom_torsion_atom_site_label_4
_geom_torsion
C9 N1 C1 C2 88.8(2)
C10 N1 C1 C2 -88.4(2)
C1' N1 C1 C2 -169.4(10)
C9 N1 C1 C6 -93.0(2)
C10 N1 C1 C6 89.87(19)
C1' N1 C1 C6 8.9(10)
C6 C1 C2 C3 1.5(3)
N1 C1 C2 C3 179.62(16)
C1 C2 C3 C4 -1.0(3)
C2 C3 C4 C5 0.5(3)
C3 C4 C5 C6 -0.5(3)
C4 C5 C6 C1 0.9(3)
C4 C5 C6 C7 -178.67(19)
C2 C1 C6 C5 -1.4(3)
N1 C1 C6 C5 -179.61(15)
C2 C1 C6 C7 178.16(18)
N1 C1 C6 C7 0.0(3)
C9 N1 C1' C2' -63.7(16)
C10 N1 C1' C2' 88.6(15)
C1 N1 C1' C2' -160(2)
C9 N1 C1' C6' 110.8(8)
C10 N1 C1' C6' -96.9(9)
C1 N1 C1' C6' 14.7(6)
C6' C1' C2' C3' 1(2)
N1 C1' C2' C3' 174.7(12)
C1' C2' C3' C4' -2(2)
C2' C3' C4' C5' 1(2)
C3' C4' C5' C6' 3(2)
C4' C5' C6' C1' -4(2)
C4' C5' C6' C7' 172.8(14)
C2' C1' C6' C5' 2.3(19)
N1 C1' C6' C5' -173.0(10)
C2' C1' C6' C7' -174.6(13)
N1 C1' C6' C7' 10.0(16)
C16 N2 C9 N1 -1.0(2)
C16 N2 C9 C8 179.94(13)
C10 N1 C9 N2 2.8(3)
C1 N1 C9 N2 -174.24(15)
C1' N1 C9 N2 151.6(5)
C10 N1 C9 C8 -178.10(15)
C1 N1 C9 C8 4.9(2)
C1' N1 C9 C8 -29.3(5)
C9 N1 C10 O1 179.89(16)
C1 N1 C10 O1 -3.0(3)
C1' N1 C10 O1 27.8(4)
C9 N1 C10 C11 -0.8(2)
C1 N1 C10 C11 176.30(14)
C1' N1 C10 C11 -152.9(4)
O1 C10 C11 C16 176.65(16)
N1 C10 C11 C16 -2.6(2)
O1 C10 C11 C12 -1.4(3)
N1 C10 C11 C12 179.36(14)
C16 C11 C12 C13 -1.1(2)
C10 C11 C12 C13 176.87(14)
C11 C12 C13 C14 -1.0(2)
C12 C13 C14 C15 1.2(2)
C13 C14 C15 C16 0.8(2)
C13 C14 C15 O3 -173.65(13)
C17 O3 C15 C14 -103.69(16)
C17 O3 C15 C16 81.68(16)
C9 N2 C16 C15 176.90(14)
C9 N2 C16 C11 -2.8(2)
C14 C15 C16 N2 177.56(14)
O3 C15 C16 N2 -7.9(2)
C14 C15 C16 C11 -2.7(2)
O3 C15 C16 C11 171.76(12)
C12 C11 C16 N2 -177.41(14)
C10 C11 C16 N2 4.6(2)
C12 C11 C16 C15 2.9(2)
C10 C11 C16 C15 -175.09(13)
C15 O3 C17 O2 12.3(2)
C15 O3 C17 C18 -167.29(12)
O2 C17 C18 C23 176.69(15)
O3 C17 C18 C23 -3.7(2)
O2 C17 C18 C19 -4.7(2)
O3 C17 C18 C19 174.85(13)
C23 C18 C19 C20 1.6(2)
C17 C18 C19 C20 -176.97(13)
C18 C19 C20 C21 -0.3(2)
C19 C20 C21 C22 -1.3(2)
C19 C20 C21 Cl1 178.53(12)
C20 C21 C22 C23 1.5(2)
Cl1 C21 C22 C23 -178.29(11)
C21 C22 C23 C18 -0.2(2)
C19 C18 C23 C22 -1.4(2)
C17 C18 C23 C22 177.15(14)
